data_7110243
loop_
_publ_author_name
'Peng Wang'
'Saihu Liao'
'Jian-Bo Zhu'
'Yong Tang'

_publ_section_title
;
 Double gamma-alkylation of allylic phosphorus ylides: a unique access to
 oxa-bicyclic[3.3.0] diene skeletons
;
_journal_name_full Chem.Commun.
_journal_page_first 808
_journal_paper_doi 10.1039/c3cc45286g
_journal_volume 50
_journal_year 2014
_chemical_formula_sum 'C39 H35 Br O4.5 P'
_chemical_formula_weight 686.55
_chemical_name_systematic
;
?
;
_space_group_IT_number 14
_symmetry_cell_setting monoclinic
_symmetry_space_group_name_Hall '-P 2ybc'
_symmetry_space_group_name_H-M 'P 1 21/c 1'
_atom_sites_solution_hydrogens geom
_atom_sites_solution_primary direct
_atom_sites_solution_secondary difmap
_audit_creation_method SHELXL-97
_cell_angle_alpha 90.00
_cell_angle_beta 104.2700(10)
_cell_angle_gamma 90.00
_cell_formula_units_Z 4
_cell_length_a 9.5869(5)
_cell_length_b 35.5331(19)
_cell_length_c 10.4715(6)
_cell_measurement_reflns_used 3994
_cell_measurement_temperature 293(2)
_cell_measurement_theta_max 44.974
_cell_measurement_theta_min 4.522
_cell_volume 3457.1(3)
_computing_cell_refinement 'Bruker SMART'
_computing_data_collection 'Bruker SMART'
_computing_data_reduction 'Bruker SHELXTL'
_computing_molecular_graphics 'Bruker SHELXTL'
_computing_publication_material 'Bruker SHELXTL'
_computing_structure_refinement 'SHELXL-97 (Sheldrick, 1997)'
_computing_structure_solution 'SHELXS-97 (Sheldrick, 1990)'
_diffrn_ambient_temperature 293(2)
_diffrn_measured_fraction_theta_full 0.999
_diffrn_measured_fraction_theta_max 0.999
_diffrn_measurement_device_type 'CCD area detector'
_diffrn_measurement_method 'phi and omega scans'
_diffrn_radiation_monochromator graphite
_diffrn_radiation_source 'fine-focus sealed tube'
_diffrn_radiation_type MoK\a
_diffrn_radiation_wavelength 0.71073
_diffrn_reflns_av_R_equivalents 0.0340
_diffrn_reflns_av_sigmaI/netI 0.0421
_diffrn_reflns_limit_h_max 11
_diffrn_reflns_limit_h_min -11
_diffrn_reflns_limit_k_max 43
_diffrn_reflns_limit_k_min -32
_diffrn_reflns_limit_l_max 12
_diffrn_reflns_limit_l_min -12
_diffrn_reflns_number 20978
_diffrn_reflns_theta_full 25.99
_diffrn_reflns_theta_max 25.99
_diffrn_reflns_theta_min 2.09
_exptl_absorpt_coefficient_mu 1.276
_exptl_absorpt_correction_T_max 1.00000
_exptl_absorpt_correction_T_min 0.74833
_exptl_absorpt_correction_type empirical
_exptl_absorpt_process_details sadabs
_exptl_crystal_colour colorless
_exptl_crystal_density_diffrn 1.319
_exptl_crystal_density_method 'not measured'
_exptl_crystal_description prismatic
_exptl_crystal_F_000 1420
_exptl_crystal_size_max 0.342
_exptl_crystal_size_mid 0.223
_exptl_crystal_size_min 0.113
_refine_diff_density_max 0.730
_refine_diff_density_min -0.353
_refine_diff_density_rms 0.052
_refine_ls_extinction_method none
_refine_ls_goodness_of_fit_ref 1.023
_refine_ls_hydrogen_treatment mixed
_refine_ls_matrix_type full
_refine_ls_number_parameters 424
_refine_ls_number_reflns 6778
_refine_ls_number_restraints 2
_refine_ls_restrained_S_all 1.023
_refine_ls_R_factor_all 0.0750
_refine_ls_R_factor_gt 0.0493
_refine_ls_shift/su_max 0.012
_refine_ls_shift/su_mean 0.001
_refine_ls_structure_factor_coef Fsqd
_refine_ls_weighting_details 'calc w=1/[\s^2^(Fo^2^)+(0.0576P)^2^+1.2662P] where P=(Fo^2^+2Fc^2^)/3'
_refine_ls_weighting_scheme calc
_refine_ls_wR_factor_gt 0.1120
_refine_ls_wR_factor_ref 0.1241
_reflns_number_gt 4782
_reflns_number_total 6778
_reflns_threshold_expression >2sigma(I)
_cod_data_source_file c3cc45286g.txt
_cod_data_source_block cd211552
_cod_original_sg_symbol_H-M P2(1)/c
_cod_original_formula_sum 'C39 H35 Br O4.50 P'
_cod_database_code 7110243

loop_
_symmetry_equiv_pos_as_xyz
'x, y, z'
'-x, y+1/2, -z+1/2'
'-x, -y, -z'
'x, -y-1/2, z-1/2'

loop_
_atom_site_label
_atom_site_type_symbol
_atom_site_fract_x
_atom_site_fract_y
_atom_site_fract_z
_atom_site_U_iso_or_equiv
_atom_site_adp_type
_atom_site_occupancy
_atom_site_symmetry_multiplicity
_atom_site_calc_flag
_atom_site_refinement_flags
Br1 Br 0.74127(3) 0.896536(11) 0.79538(3) 0.06687(14) Uani 1 1 d .
P1 P 0.45392(7) 0.89338(2) 0.34104(7) 0.04038(18) Uani 1 1 d .
O1 O 0.1622(2) 0.78793(7) 0.5010(2) 0.0699(7) Uani 1 1 d .
O2 O 0.2285(2) 0.78209(6) 0.71845(19) 0.0627(6) Uani 1 1 d .
O3 O 0.1398(2) 0.86831(7) 0.6143(2) 0.0760(7) Uani 1 1 d .
O4 O 0.4695(3) 0.76552(7) 0.4702(2) 0.0704(7) Uani 1 1 d .
O5 O 0.8767(8) 0.8275(2) 0.6699(10) 0.114(2) Uani 0.50 1 d PD
C1 C 0.4658(3) 0.86748(8) 0.4873(3) 0.0436(7) Uani 1 1 d .
H1 H 0.5392 0.8733 0.5609 0.052 Uiso 1 1 calc R
C2 C 0.3761(3) 0.84044(8) 0.4971(3) 0.0408(6) Uani 1 1 d .
H2 H 0.3099 0.8327 0.4209 0.049 Uiso 1 1 calc R
C3 C 0.3740(3) 0.82108(8) 0.6250(2) 0.0400(6) Uani 1 1 d .
C4 C 0.2416(3) 0.79556(8) 0.6042(3) 0.0466(7) Uani 1 1 d .
C5 C 0.1083(4) 0.75741(11) 0.7160(4) 0.0775(11) Uani 1 1 d .
H5A H 0.0210 0.7719 0.6986 0.116 Uiso 1 1 calc R
H5B H 0.1218 0.7451 0.7997 0.116 Uiso 1 1 calc R
H5C H 0.1020 0.7389 0.6480 0.116 Uiso 1 1 calc R
C6 C 0.3728(3) 0.85056(8) 0.7327(3) 0.0426(6) Uani 1 1 d .
H6A H 0.3752 0.8376 0.8146 0.051 Uiso 1 1 calc R
H6B H 0.4595 0.8657 0.7461 0.051 Uiso 1 1 calc R
C7 C 0.2448(3) 0.87626(9) 0.7018(3) 0.0493(7) Uani 1 1 d .
C8 C 0.2459(3) 0.91136(9) 0.7791(3) 0.0494(7) Uani 1 1 d .
C9 C 0.3729(4) 0.92731(9) 0.8499(3) 0.0648(9) Uani 1 1 d .
H9 H 0.4605 0.9159 0.8512 0.078 Uiso 1 1 calc R
C10 C 0.3691(5) 0.96018(11) 0.9186(4) 0.0895(13) Uani 1 1 d .
H10 H 0.4545 0.9711 0.9658 0.107 Uiso 1 1 calc R
C11 C 0.2400(6) 0.97692(12) 0.9178(5) 0.1007(15) Uani 1 1 d .
H11 H 0.2380 0.9991 0.9644 0.121 Uiso 1 1 calc R
C12 C 0.1145(5) 0.96104(12) 0.8488(4) 0.0882(12) Uani 1 1 d .
H12 H 0.0270 0.9724 0.8489 0.106 Uiso 1 1 calc R
C13 C 0.1167(4) 0.92857(10) 0.7794(3) 0.0673(9) Uani 1 1 d .
H13 H 0.0307 0.9180 0.7320 0.081 Uiso 1 1 calc R
C14 C 0.5099(3) 0.79658(8) 0.6769(3) 0.0452(7) Uani 1 1 d .
H14A H 0.5930 0.8131 0.6989 0.054 Uiso 1 1 calc R
H14B H 0.5017 0.7845 0.7577 0.054 Uiso 1 1 calc R
C15 C 0.5377(3) 0.76673(8) 0.5846(3) 0.0467(7) Uani 1 1 d .
C16 C 0.6501(3) 0.73798(8) 0.6379(3) 0.0451(7) Uani 1 1 d .
C17 C 0.7338(3) 0.73890(10) 0.7659(3) 0.0639(9) Uani 1 1 d .
H17 H 0.7211 0.7580 0.8226 0.077 Uiso 1 1 calc R
C18 C 0.8366(4) 0.71132(11) 0.8100(4) 0.0778(11) Uani 1 1 d .
H18 H 0.8923 0.7121 0.8963 0.093 Uiso 1 1 calc R
C19 C 0.8573(4) 0.68336(11) 0.7299(4) 0.0756(10) Uani 1 1 d .
H19 H 0.9273 0.6652 0.7607 0.091 Uiso 1 1 calc R
C20 C 0.7751(4) 0.68175(10) 0.6033(4) 0.0766(11) Uani 1 1 d .
H20 H 0.7890 0.6625 0.5476 0.092 Uiso 1 1 calc R
C21 C 0.6719(4) 0.70872(9) 0.5588(3) 0.0613(8) Uani 1 1 d .
H21 H 0.6152 0.7072 0.4730 0.074 Uiso 1 1 calc R
C22 C 0.3831(3) 0.93904(8) 0.3635(3) 0.0470(7) Uani 1 1 d .
C23 C 0.4238(4) 0.97042(10) 0.3041(4) 0.0736(10) Uani 1 1 d .
H23 H 0.4920 0.9682 0.2550 0.088 Uiso 1 1 calc R
C24 C 0.3640(5) 1.00488(10) 0.3171(4) 0.0858(12) Uani 1 1 d .
H24 H 0.3908 1.0259 0.2758 0.103 Uiso 1 1 calc R
C25 C 0.2655(4) 1.00830(11) 0.3903(4) 0.0806(11) Uani 1 1 d .
H25 H 0.2242 1.0316 0.3980 0.097 Uiso 1 1 calc R
C26 C 0.2271(5) 0.97776(12) 0.4525(5) 0.0891(12) Uani 1 1 d .
H26 H 0.1617 0.9804 0.5045 0.107 Uiso 1 1 calc R
C27 C 0.2853(4) 0.94297(10) 0.4384(4) 0.0678(9) Uani 1 1 d .
H27 H 0.2579 0.9221 0.4798 0.081 Uiso 1 1 calc R
C28 C 0.3362(3) 0.87024(8) 0.2040(2) 0.0402(6) Uani 1 1 d .
C29 C 0.3743(3) 0.83548(9) 0.1644(3) 0.0538(7) Uani 1 1 d .
H29 H 0.4609 0.8244 0.2078 0.065 Uiso 1 1 calc R
C30 C 0.2835(4) 0.81740(10) 0.0605(3) 0.0657(9) Uani 1 1 d .
H30 H 0.3093 0.7941 0.0328 0.079 Uiso 1 1 calc R
C31 C 0.1546(4) 0.83357(11) -0.0029(3) 0.0649(9) Uani 1 1 d .
H31 H 0.0931 0.8209 -0.0722 0.078 Uiso 1 1 calc R
C32 C 0.1165(3) 0.86771(10) 0.0348(3) 0.0603(9) Uani 1 1 d .
H32 H 0.0291 0.8784 -0.0083 0.072 Uiso 1 1 calc R
C33 C 0.2083(3) 0.88670(9) 0.1382(3) 0.0519(7) Uani 1 1 d .
H33 H 0.1836 0.9104 0.1629 0.062 Uiso 1 1 calc R
C34 C 0.6271(3) 0.90030(7) 0.3099(3) 0.0428(6) Uani 1 1 d .
C35 C 0.7474(3) 0.90360(9) 0.4142(3) 0.0544(8) Uani 1 1 d .
H35 H 0.7410 0.8987 0.4998 0.065 Uiso 1 1 calc R
C36 C 0.8764(3) 0.91423(11) 0.3899(4) 0.0695(9) Uani 1 1 d .
H36 H 0.9574 0.9166 0.4597 0.083 Uiso 1 1 calc R
C37 C 0.8868(4) 0.92130(11) 0.2643(4) 0.0715(10) Uani 1 1 d .
H37 H 0.9742 0.9290 0.2496 0.086 Uiso 1 1 calc R
C38 C 0.7691(4) 0.91714(10) 0.1596(4) 0.0655(9) Uani 1 1 d .
H38 H 0.7772 0.9214 0.0741 0.079 Uiso 1 1 calc R
C39 C 0.6393(3) 0.90656(9) 0.1822(3) 0.0533(7) Uani 1 1 d .
H39 H 0.5593 0.9036 0.1116 0.064 Uiso 1 1 calc R
H5D H 0.825(4) 0.8283(12) 0.598(3) 0.05(2) Uiso 0.50 1 d PD
H5E H 0.836(8) 0.8455(15) 0.690(8) 0.08(3) Uiso 0.50 1 d PD

loop_
_atom_site_aniso_label
_atom_site_aniso_U_11
_atom_site_aniso_U_22
_atom_site_aniso_U_33
_atom_site_aniso_U_23
_atom_site_aniso_U_13
_atom_site_aniso_U_12
Br1 0.04493(19) 0.0970(3) 0.0541(2) 0.00567(17) 0.00335(14) -0.00482(17)
P1 0.0398(4) 0.0462(4) 0.0345(4) 0.0025(3) 0.0081(3) 0.0005(3)
O1 0.0596(13) 0.1023(19) 0.0415(12) -0.0026(11) 0.0004(10) -0.0339(13)
O2 0.0662(13) 0.0744(15) 0.0443(12) 0.0139(10) 0.0073(10) -0.0234(11)
O3 0.0480(12) 0.1026(19) 0.0660(15) -0.0210(13) -0.0076(11) 0.0113(12)
O4 0.0836(16) 0.0784(16) 0.0380(12) -0.0059(11) -0.0064(11) 0.0143(13)
O5 0.102(5) 0.079(5) 0.165(8) -0.015(5) 0.038(5) 0.008(4)
C1 0.0397(14) 0.0574(18) 0.0316(14) 0.0042(12) 0.0051(12) -0.0029(13)
C2 0.0371(14) 0.0512(16) 0.0308(13) 0.0018(12) 0.0021(11) 0.0004(12)
C3 0.0362(13) 0.0509(16) 0.0298(13) 0.0025(11) 0.0020(11) -0.0028(12)
C4 0.0421(15) 0.0536(18) 0.0424(16) 0.0054(13) 0.0070(13) -0.0026(13)
C5 0.081(2) 0.081(3) 0.075(2) 0.010(2) 0.028(2) -0.031(2)
C6 0.0396(14) 0.0544(17) 0.0309(13) 0.0016(12) 0.0035(11) -0.0029(12)
C7 0.0436(16) 0.066(2) 0.0374(15) 0.0012(14) 0.0090(13) -0.0022(14)
C8 0.0512(17) 0.0545(18) 0.0436(16) 0.0082(14) 0.0136(14) 0.0017(14)
C9 0.0561(19) 0.055(2) 0.080(2) -0.0047(18) 0.0098(17) -0.0010(16)
C10 0.080(3) 0.066(3) 0.111(3) -0.022(2) 0.002(2) 0.000(2)
C11 0.124(4) 0.060(2) 0.111(4) -0.018(2) 0.016(3) 0.015(3)
C12 0.089(3) 0.082(3) 0.092(3) -0.004(2) 0.019(2) 0.033(2)
C13 0.0559(19) 0.083(3) 0.062(2) -0.0027(19) 0.0136(16) 0.0134(18)
C14 0.0414(14) 0.0553(17) 0.0346(14) 0.0023(12) 0.0015(12) -0.0005(13)
C15 0.0466(16) 0.0520(18) 0.0397(16) 0.0034(13) 0.0071(13) -0.0058(13)
C16 0.0442(15) 0.0494(17) 0.0417(15) 0.0051(13) 0.0104(13) -0.0054(13)
C17 0.0529(18) 0.073(2) 0.057(2) -0.0075(17) -0.0031(16) 0.0104(16)
C18 0.059(2) 0.089(3) 0.074(2) 0.008(2) -0.0051(18) 0.014(2)
C19 0.063(2) 0.064(2) 0.102(3) 0.012(2) 0.025(2) 0.0135(18)
C20 0.090(3) 0.055(2) 0.092(3) 0.003(2) 0.035(2) 0.011(2)
C21 0.074(2) 0.060(2) 0.0498(18) 0.0025(16) 0.0151(16) 0.0011(17)
C22 0.0471(15) 0.0488(17) 0.0442(16) -0.0010(13) 0.0097(13) -0.0016(13)
C23 0.096(3) 0.057(2) 0.080(2) 0.0072(18) 0.045(2) 0.0111(19)
C24 0.114(3) 0.048(2) 0.105(3) 0.006(2) 0.045(3) 0.011(2)
C25 0.080(3) 0.058(2) 0.101(3) -0.018(2) 0.018(2) 0.013(2)
C26 0.089(3) 0.075(3) 0.119(3) -0.016(3) 0.056(3) 0.009(2)
C27 0.072(2) 0.058(2) 0.084(2) -0.0015(18) 0.0379(19) 0.0026(17)
C28 0.0411(14) 0.0476(16) 0.0322(14) 0.0046(12) 0.0094(11) 0.0010(12)
C29 0.0560(18) 0.0531(18) 0.0488(17) 0.0000(14) 0.0063(14) 0.0069(14)
C30 0.081(2) 0.058(2) 0.056(2) -0.0131(16) 0.0118(18) -0.0027(18)
C31 0.063(2) 0.083(3) 0.0450(18) -0.0115(17) 0.0064(16) -0.0184(19)
C32 0.0457(17) 0.084(3) 0.0452(18) 0.0062(16) 0.0001(14) 0.0013(16)
C33 0.0474(16) 0.0618(19) 0.0459(17) 0.0012(14) 0.0101(14) 0.0072(14)
C34 0.0426(14) 0.0454(16) 0.0423(15) 0.0024(12) 0.0139(12) 0.0034(12)
C35 0.0462(16) 0.072(2) 0.0456(17) 0.0012(15) 0.0120(14) 0.0029(15)
C36 0.0434(17) 0.094(3) 0.069(2) -0.005(2) 0.0102(16) 0.0011(17)
C37 0.0516(19) 0.088(3) 0.084(3) -0.003(2) 0.0337(19) -0.0048(18)
C38 0.074(2) 0.072(2) 0.061(2) 0.0068(17) 0.0368(19) 0.0008(18)
C39 0.0549(18) 0.063(2) 0.0427(17) 0.0045(14) 0.0143(14) 0.0011(15)

loop_
_atom_type_symbol
_atom_type_description
_atom_type_scat_dispersion_real
_atom_type_scat_dispersion_imag
_atom_type_scat_source
C C 0.0033 0.0016 'International Tables Vol C Tables 4.2.6.8 and 6.1.1.4'
H H 0.0000 0.0000 'International Tables Vol C Tables 4.2.6.8 and 6.1.1.4'
O O 0.0106 0.0060 'International Tables Vol C Tables 4.2.6.8 and 6.1.1.4'
P P 0.1023 0.0942 'International Tables Vol C Tables 4.2.6.8 and 6.1.1.4'
Br Br -0.2901 2.4595 'International Tables Vol C Tables 4.2.6.8 and 6.1.1.4'

loop_
_geom_angle_atom_site_label_1
_geom_angle_atom_site_label_2
_geom_angle_atom_site_label_3
_geom_angle
C1 P1 C34 111.46(13)
C1 P1 C28 110.40(13)
C34 P1 C28 110.34(13)
C1 P1 C22 107.60(13)
C34 P1 C22 107.33(13)
C28 P1 C22 109.61(13)
C4 O2 C5 117.2(2)
H5D O5 H5E 89(7)
C2 C1 P1 123.1(2)
C2 C1 H1 118.4
P1 C1 H1 118.4
C1 C2 C3 123.7(2)
C1 C2 H2 118.1
C3 C2 H2 118.1
C2 C3 C4 109.6(2)
C2 C3 C6 110.1(2)
C4 C3 C6 110.5(2)
C2 C3 C14 111.9(2)
C4 C3 C14 108.2(2)
C6 C3 C14 106.44(19)
O1 C4 O2 123.9(3)
O1 C4 C3 125.9(3)
O2 C4 C3 110.2(2)
O2 C5 H5A 109.5
O2 C5 H5B 109.5
H5A C5 H5B 109.5
O2 C5 H5C 109.5
H5A C5 H5C 109.5
H5B C5 H5C 109.5
C7 C6 C3 114.2(2)
C7 C6 H6A 108.7
C3 C6 H6A 108.7
C7 C6 H6B 108.7
C3 C6 H6B 108.7
H6A C6 H6B 107.6
O3 C7 C8 119.9(3)
O3 C7 C6 120.2(3)
C8 C7 C6 119.9(2)
C9 C8 C13 119.3(3)
C9 C8 C7 121.6(3)
C13 C8 C7 119.2(3)
C10 C9 C8 119.7(3)
C10 C9 H9 120.1
C8 C9 H9 120.1
C11 C10 C9 120.3(4)
C11 C10 H10 119.9
C9 C10 H10 119.9
C12 C11 C10 120.1(4)
C12 C11 H11 120.0
C10 C11 H11 120.0
C11 C12 C13 120.3(4)
C11 C12 H12 119.9
C13 C12 H12 119.9
C12 C13 C8 120.4(4)
C12 C13 H13 119.8
C8 C13 H13 119.8
C15 C14 C3 116.0(2)
C15 C14 H14A 108.3
C3 C14 H14A 108.3
C15 C14 H14B 108.3
C3 C14 H14B 108.3
H14A C14 H14B 107.4
O4 C15 C16 120.6(3)
O4 C15 C14 121.4(3)
C16 C15 C14 118.0(2)
C21 C16 C17 117.6(3)
C21 C16 C15 119.7(3)
C17 C16 C15 122.7(3)
C16 C17 C18 120.1(3)
C16 C17 H17 120.0
C18 C17 H17 120.0
C19 C18 C17 121.1(4)
C19 C18 H18 119.4
C17 C18 H18 119.4
C18 C19 C20 119.8(4)
C18 C19 H19 120.1
C20 C19 H19 120.1
C19 C20 C21 119.7(4)
C19 C20 H20 120.2
C21 C20 H20 120.2
C20 C21 C16 121.7(3)
C20 C21 H21 119.1
C16 C21 H21 119.1
C27 C22 C23 119.0(3)
C27 C22 P1 120.1(2)
C23 C22 P1 120.9(2)
C24 C23 C22 120.4(3)
C24 C23 H23 119.8
C22 C23 H23 119.8
C25 C24 C23 120.0(4)
C25 C24 H24 120.0
C23 C24 H24 120.0
C24 C25 C26 120.4(4)
C24 C25 H25 119.8
C26 C25 H25 119.8
C25 C26 C27 119.9(4)
C25 C26 H26 120.1
C27 C26 H26 120.1
C22 C27 C26 120.3(3)
C22 C27 H27 119.8
C26 C27 H27 119.8
C33 C28 C29 119.8(3)
C33 C28 P1 120.8(2)
C29 C28 P1 119.3(2)
C30 C29 C28 119.6(3)
C30 C29 H29 120.2
C28 C29 H29 120.2
C29 C30 C31 120.3(3)
C29 C30 H30 119.8
C31 C30 H30 119.8
C32 C31 C30 120.6(3)
C32 C31 H31 119.7
C30 C31 H31 119.7
C31 C32 C33 119.9(3)
C31 C32 H32 120.1
C33 C32 H32 120.1
C28 C33 C32 119.8(3)
C28 C33 H33 120.1
C32 C33 H33 120.1
C35 C34 C39 119.7(3)
C35 C34 P1 119.9(2)
C39 C34 P1 120.0(2)
C36 C35 C34 119.3(3)
C36 C35 H35 120.4
C34 C35 H35 120.4
C37 C36 C35 120.7(3)
C37 C36 H36 119.6
C35 C36 H36 119.6
C36 C37 C38 120.5(3)
C36 C37 H37 119.7
C38 C37 H37 119.7
C37 C38 C39 119.5(3)
C37 C38 H38 120.3
C39 C38 H38 120.3
C38 C39 C34 120.2(3)
C38 C39 H39 119.9
C34 C39 H39 119.9

loop_
_geom_bond_atom_site_label_1
_geom_bond_atom_site_label_2
_geom_bond_distance
P1 C1 1.767(3)
P1 C34 1.786(3)
P1 C28 1.792(3)
P1 C22 1.797(3)
O1 C4 1.190(3)
O2 C4 1.322(3)
O2 C5 1.444(4)
O3 C7 1.216(3)
O4 C15 1.216(3)
O5 H5D 0.794(18)
O5 H5E 0.81(2)
C1 C2 1.310(4)
C1 H1 0.9300
C2 C3 1.510(4)
C2 H2 0.9300
C3 C4 1.532(4)
C3 C6 1.541(4)
C3 C14 1.549(4)
C5 H5A 0.9600
C5 H5B 0.9600
C5 H5C 0.9600
C6 C7 1.499(4)
C6 H6A 0.9700
C6 H6B 0.9700
C7 C8 1.486(4)
C8 C9 1.382(4)
C8 C13 1.382(4)
C9 C10 1.377(5)
C9 H9 0.9300
C10 C11 1.372(6)
C10 H10 0.9300
C11 C12 1.364(6)
C11 H11 0.9300
C12 C13 1.366(5)
C12 H12 0.9300
C13 H13 0.9300
C14 C15 1.503(4)
C14 H14A 0.9700
C14 H14B 0.9700
C15 C16 1.489(4)
C16 C21 1.377(4)
C16 C17 1.383(4)
C17 C18 1.386(5)
C17 H17 0.9300
C18 C19 1.345(5)
C18 H18 0.9300
C19 C20 1.366(5)
C19 H19 0.9300
C20 C21 1.374(5)
C20 H20 0.9300
C21 H21 0.9300
C22 C27 1.370(4)
C22 C23 1.379(4)
C23 C24 1.373(5)
C23 H23 0.9300
C24 C25 1.360(6)
C24 H24 0.9300
C25 C26 1.362(6)
C25 H25 0.9300
C26 C27 1.379(5)
C26 H26 0.9300
C27 H27 0.9300
C28 C33 1.380(4)
C28 C29 1.380(4)
C29 C30 1.374(4)
C29 H29 0.9300
C30 C31 1.376(5)
C30 H30 0.9300
C31 C32 1.353(5)
C31 H31 0.9300
C32 C33 1.390(4)
C32 H32 0.9300
C33 H33 0.9300
C34 C35 1.384(4)
C34 C39 1.389(4)
C35 C36 1.376(4)
C35 H35 0.9300
C36 C37 1.366(5)
C36 H36 0.9300
C37 C38 1.373(5)
C37 H37 0.9300
C38 C39 1.375(4)
C38 H38 0.9300
C39 H39 0.9300

loop_
_geom_hbond_atom_site_label_D
_geom_hbond_atom_site_label_H
_geom_hbond_atom_site_label_A
_geom_hbond_distance_DH
_geom_hbond_distance_HA
_geom_hbond_distance_DA
_geom_hbond_angle_DHA
O5 H5E Br1 0.81(2) 2.41(3) 3.204(8) 168(8)
C1 H1 Br1 0.93 2.85 3.774(3) 173.6

loop_
_geom_torsion_atom_site_label_1
_geom_torsion_atom_site_label_2
_geom_torsion_atom_site_label_3
_geom_torsion_atom_site_label_4
_geom_torsion
C34 P1 C1 C2 -137.3(2)
C28 P1 C1 C2 -14.3(3)
C22 P1 C1 C2 105.3(3)
P1 C1 C2 C3 -172.7(2)
C1 C2 C3 C4 171.1(3)
C1 C2 C3 C6 49.4(3)
C1 C2 C3 C14 -68.8(3)
C5 O2 C4 O1 -1.5(5)
C5 O2 C4 C3 180.0(3)
C2 C3 C4 O1 9.3(4)
C6 C3 C4 O1 130.8(3)
C14 C3 C4 O1 -113.0(3)
C2 C3 C4 O2 -172.2(2)
C6 C3 C4 O2 -50.7(3)
C14 C3 C4 O2 65.5(3)
C2 C3 C6 C7 60.6(3)
C4 C3 C6 C7 -60.6(3)
C14 C3 C6 C7 -177.9(2)
C3 C6 C7 O3 15.3(4)
C3 C6 C7 C8 -165.3(2)
O3 C7 C8 C9 -160.3(3)
C6 C7 C8 C9 20.2(4)
O3 C7 C8 C13 19.2(5)
C6 C7 C8 C13 -160.2(3)
C13 C8 C9 C10 -0.5(5)
C7 C8 C9 C10 179.0(3)
C8 C9 C10 C11 0.5(6)
C9 C10 C11 C12 0.0(7)
C10 C11 C12 C13 -0.4(7)
C11 C12 C13 C8 0.4(6)
C9 C8 C13 C12 0.1(5)
C7 C8 C13 C12 -179.5(3)
C2 C3 C14 C15 -56.8(3)
C4 C3 C14 C15 64.0(3)
C6 C3 C14 C15 -177.2(2)
C3 C14 C15 O4 10.0(4)
C3 C14 C15 C16 -168.8(2)
O4 C15 C16 C21 -3.3(4)
C14 C15 C16 C21 175.6(3)
O4 C15 C16 C17 177.7(3)
C14 C15 C16 C17 -3.4(4)
C21 C16 C17 C18 0.9(5)
C15 C16 C17 C18 180.0(3)
C16 C17 C18 C19 0.1(6)
C17 C18 C19 C20 -0.6(6)
C18 C19 C20 C21 0.0(6)
C19 C20 C21 C16 1.1(5)
C17 C16 C21 C20 -1.6(5)
C15 C16 C21 C20 179.4(3)
C1 P1 C22 C27 -33.5(3)
C34 P1 C22 C27 -153.6(3)
C28 P1 C22 C27 86.6(3)
C1 P1 C22 C23 147.8(3)
C34 P1 C22 C23 27.7(3)
C28 P1 C22 C23 -92.1(3)
C27 C22 C23 C24 -1.7(6)
P1 C22 C23 C24 177.0(3)
C22 C23 C24 C25 0.9(6)
C23 C24 C25 C26 0.9(7)
C24 C25 C26 C27 -1.8(7)
C23 C22 C27 C26 0.8(5)
P1 C22 C27 C26 -177.9(3)
C25 C26 C27 C22 0.9(6)
C1 P1 C28 C33 114.6(2)
C34 P1 C28 C33 -121.8(2)
C22 P1 C28 C33 -3.8(3)
C1 P1 C28 C29 -65.3(3)
C34 P1 C28 C29 58.4(3)
C22 P1 C28 C29 176.4(2)
C33 C28 C29 C30 -0.7(5)
P1 C28 C29 C30 179.2(2)
C28 C29 C30 C31 -0.8(5)
C29 C30 C31 C32 1.0(5)
C30 C31 C32 C33 0.2(5)
C29 C28 C33 C32 1.9(4)
P1 C28 C33 C32 -178.0(2)
C31 C32 C33 C28 -1.6(5)
C1 P1 C34 C35 -31.7(3)
C28 P1 C34 C35 -154.8(2)
C22 P1 C34 C35 85.8(3)
C1 P1 C34 C39 155.4(2)
C28 P1 C34 C39 32.4(3)
C22 P1 C34 C39 -87.0(3)
C39 C34 C35 C36 2.1(5)
P1 C34 C35 C36 -170.8(3)
C34 C35 C36 C37 -0.4(5)
C35 C36 C37 C38 -1.4(6)
C36 C37 C38 C39 1.4(6)
C37 C38 C39 C34 0.3(5)
C35 C34 C39 C38 -2.1(5)
P1 C34 C39 C38 170.8(3)
